data_1553888
loop_
_publ_author_name
'Sun, Deli'
'Zhang, Ronghua'

_publ_section_title
;
 Transition-metal-free, visible-light-induced oxidative cross-coupling for
 constructing \b-acetylamino acrylosulfones from sodium sulfinates and
 enamides
;
_journal_issue 1
_journal_name_full 'Organic Chemistry Frontiers'
_journal_page_first 92
_journal_paper_doi 10.1039/C7QO00729A
_journal_volume 5
_journal_year 2018
_chemical_formula_sum 'C13 H15 N O3 S'
_chemical_formula_weight 265.32
_space_group_crystal_system monoclinic
_space_group_IT_number 14
_space_group_name_Hall '-P 2ybc'
_space_group_name_H-M_alt 'P 1 21/c 1'
_atom_sites_solution_hydrogens mixed
_audit_creation_method SHELXL-2016/6
_audit_update_record
;
2017-08-14 deposited with the CCDC.
2017-09-22 downloaded from the CCDC.
;
_cell_angle_alpha 90
_cell_angle_beta 100.406(3)
_cell_angle_gamma 90
_cell_formula_units_Z 4
_cell_length_a 15.8995(14)
_cell_length_b 8.3725(8)
_cell_length_c 9.9537(9)
_cell_measurement_reflns_used 9911
_cell_measurement_temperature 295(2)
_cell_measurement_theta_max 27.17
_cell_measurement_theta_min 3.20
_cell_volume 1303.2(2)
_computing_cell_refinement 'Bruker SAINT'
_computing_data_collection 'Bruker APEX3'
_computing_data_reduction 'Bruker SAINT'
_computing_molecular_graphics 'Bruker SHELXTL'
_computing_publication_material 'Bruker SHELXTL'
_computing_structure_refinement 'SHELXL-2016/6 (Sheldrick, 2016)'
_computing_structure_solution 'SHELXT 2014/5 (Sheldrick, 2014)'
_diffrn_ambient_temperature 295(2)
_diffrn_measured_fraction_theta_full 0.987
_diffrn_measured_fraction_theta_max 0.986
_diffrn_measurement_device_type 'Bruker APEX-III CMOS'
_diffrn_measurement_method '\f and \w scans'
_diffrn_radiation_type MoK\a
_diffrn_radiation_wavelength 0.71073
_diffrn_reflns_av_R_equivalents 0.0394
_diffrn_reflns_av_unetI/netI 0.0363
_diffrn_reflns_Laue_measured_fraction_full 0.987
_diffrn_reflns_Laue_measured_fraction_max 0.986
_diffrn_reflns_limit_h_max 19
_diffrn_reflns_limit_h_min -19
_diffrn_reflns_limit_k_max 10
_diffrn_reflns_limit_k_min -10
_diffrn_reflns_limit_l_max 12
_diffrn_reflns_limit_l_min -12
_diffrn_reflns_number 13133
_diffrn_reflns_point_group_measured_fraction_full 0.987
_diffrn_reflns_point_group_measured_fraction_max 0.986
_diffrn_reflns_theta_full 25.242
_diffrn_reflns_theta_max 26.016
_diffrn_reflns_theta_min 3.202
_exptl_absorpt_coefficient_mu 0.248
_exptl_absorpt_correction_type multi-scan
_exptl_absorpt_process_details sadabs
_exptl_crystal_colour colourless
_exptl_crystal_density_diffrn 1.352
_exptl_crystal_description block
_exptl_crystal_F_000 560
_exptl_crystal_size_max 0.320
_exptl_crystal_size_mid 0.300
_exptl_crystal_size_min 0.280
_exptl_transmission_factor_max 0.7455
_exptl_transmission_factor_min 0.6660
_refine_diff_density_max 0.349
_refine_diff_density_min -0.386
_refine_diff_density_rms 0.050
_refine_ls_extinction_coef 0.0147(13)
_refine_ls_extinction_expression Fc^*^=kFc[1+0.001xFc^2^\l^3^/sin(2\q)]^-1/4^
_refine_ls_extinction_method 'SHELXL-2016/6 (Sheldrick 2016)'
_refine_ls_goodness_of_fit_ref 1.155
_refine_ls_hydrogen_treatment mixed
_refine_ls_matrix_type full
_refine_ls_number_parameters 170
_refine_ls_number_reflns 2537
_refine_ls_number_restraints 0
_refine_ls_restrained_S_all 1.155
_refine_ls_R_factor_all 0.0959
_refine_ls_R_factor_gt 0.0708
_refine_ls_shift/su_max 0.000
_refine_ls_shift/su_mean 0.000
_refine_ls_structure_factor_coef Fsqd
_refine_ls_weighting_details 'w=1/[\s^2^(Fo^2^)+(0.0004P)^2^+1.9268P] where P=(Fo^2^+2Fc^2^)/3'
_refine_ls_weighting_scheme calc
_refine_ls_wR_factor_gt 0.1171
_refine_ls_wR_factor_ref 0.1261
_reflns_Friedel_coverage 0.000
_reflns_number_gt 1908
_reflns_number_total 2537
_reflns_threshold_expression 'I > 2\s(I)'
_cod_data_source_file c7qo00729a2.cif
_cod_data_source_block mo_170714a_0ma_a
_cod_original_sg_symbol_H-M 'P 21/c'
_cod_database_code 1553888
_shelx_shelxl_version_number 2016/6
_shelx_space_group_comment
; 
The symmetry employed for this shelxl refinement is uniquely defined 
by the following loop, which should always be used as a source of 
symmetry information in preference to the above space-group names. 
They are only intended as comments. 
;
_shelx_estimated_absorpt_t_min 0.925
_shelx_estimated_absorpt_t_max 0.934

loop_
_space_group_symop_operation_xyz
'x, y, z'
'-x, y+1/2, -z+1/2'
'-x, -y, -z'
'x, -y-1/2, z-1/2'

loop_
_atom_site_label
_atom_site_type_symbol
_atom_site_fract_x
_atom_site_fract_y
_atom_site_fract_z
_atom_site_U_iso_or_equiv
_atom_site_adp_type
_atom_site_occupancy
_atom_site_site_symmetry_order
_atom_site_calc_flag
_atom_site_refinement_flags_posn
_atom_site_refinement_flags_adp
S1 S 0.60755(5) 0.33124(13) 0.33103(8) 0.0580(3) Uani 1 1 d . .
O1 O 0.65557(16) 0.2756(5) 0.2317(2) 0.0907(11) Uani 1 1 d . .
O2 O 0.52781(16) 0.4089(4) 0.2823(3) 0.0937(10) Uani 1 1 d . .
O3 O 0.84370(14) 0.2046(3) 0.6594(2) 0.0498(6) Uani 1 1 d . .
N1 N 0.79645(15) 0.3042(3) 0.4483(3) 0.0410(6) Uani 1 1 d . .
C1 C 0.80609(19) 0.5530(4) 0.5811(3) 0.0405(7) Uani 1 1 d . .
C2 C 0.8946(2) 0.5547(4) 0.5987(3) 0.0474(8) Uani 1 1 d . .
H2 H 0.922595 0.479471 0.553999 0.057 Uiso 1 1 calc R U
C3 C 0.9414(2) 0.6669(5) 0.6820(4) 0.0633(10) Uani 1 1 d . .
H3 H 1.000832 0.666480 0.694362 0.076 Uiso 1 1 calc R U
C4 C 0.9000(3) 0.7787(5) 0.7462(4) 0.0742(12) Uani 1 1 d . .
H4 H 0.931612 0.854293 0.802567 0.089 Uiso 1 1 calc R U
C5 C 0.8132(3) 0.7806(5) 0.7286(4) 0.0722(12) Uani 1 1 d . .
H5 H 0.786208 0.858017 0.772690 0.087 Uiso 1 1 calc R U
C6 C 0.7644(2) 0.6694(4) 0.6463(3) 0.0544(9) Uani 1 1 d . .
C7 C 0.6685(2) 0.6640(5) 0.6281(4) 0.0708(11) Uani 1 1 d . .
H7A H 0.647295 0.769276 0.645348 0.085 Uiso 1 1 calc R U
H7B H 0.652067 0.590909 0.694344 0.085 Uiso 1 1 calc R U
C8 C 0.6280(2) 0.6112(5) 0.4863(4) 0.0691(11) Uani 1 1 d . .
H8A H 0.567804 0.589673 0.483663 0.083 Uiso 1 1 calc R U
H8B H 0.632602 0.696266 0.421905 0.083 Uiso 1 1 calc R U
C9 C 0.67064(19) 0.4642(4) 0.4455(3) 0.0465(8) Uani 1 1 d . .
C10 C 0.75400(18) 0.4373(4) 0.4913(3) 0.0384(7) Uani 1 1 d . .
C11 C 0.5873(3) 0.1689(5) 0.4273(4) 0.0761(12) Uani 1 1 d . .
H11A H 0.560523 0.204511 0.501080 0.114 Uiso 1 1 calc R U
H11B H 0.640057 0.116058 0.463563 0.114 Uiso 1 1 calc R U
H11C H 0.549907 0.095979 0.370766 0.114 Uiso 1 1 calc R U
C12 C 0.83909(17) 0.1951(4) 0.5363(3) 0.0390(7) Uani 1 1 d . .
C13 C 0.8803(3) 0.0640(5) 0.4690(4) 0.0665(11) Uani 1 1 d . .
H13A H 0.937921 0.048839 0.516323 0.100 Uiso 1 1 calc R U
H13B H 0.880751 0.092102 0.375676 0.100 Uiso 1 1 calc R U
H13C H 0.848584 -0.033187 0.471965 0.100 Uiso 1 1 calc R U
H1 H 0.7896(18) 0.289(4) 0.365(3) 0.040(9) Uiso 1 1 d . .

loop_
_atom_site_aniso_label
_atom_site_aniso_U_11
_atom_site_aniso_U_22
_atom_site_aniso_U_33
_atom_site_aniso_U_23
_atom_site_aniso_U_13
_atom_site_aniso_U_12
S1 0.0409(5) 0.0925(8) 0.0368(4) 0.0041(5) -0.0033(3) 0.0056(5)
O1 0.0616(16) 0.170(3) 0.0409(14) -0.0279(17) 0.0090(11) -0.0051(19)
O2 0.0489(15) 0.127(3) 0.093(2) 0.017(2) -0.0204(14) 0.0209(17)
O3 0.0615(14) 0.0541(15) 0.0341(11) 0.0046(10) 0.0092(10) 0.0084(12)
N1 0.0432(14) 0.0503(17) 0.0280(13) -0.0035(12) 0.0021(11) 0.0101(13)
C1 0.0498(18) 0.0350(17) 0.0374(16) 0.0052(13) 0.0098(13) 0.0023(14)
C2 0.0484(18) 0.049(2) 0.0443(17) 0.0059(16) 0.0069(14) -0.0038(16)
C3 0.066(2) 0.063(3) 0.058(2) 0.010(2) 0.0023(18) -0.021(2)
C4 0.112(4) 0.051(3) 0.058(2) -0.007(2) 0.010(2) -0.028(3)
C5 0.103(3) 0.052(2) 0.068(3) -0.012(2) 0.029(2) -0.007(2)
C6 0.072(2) 0.043(2) 0.052(2) 0.0032(17) 0.0220(17) 0.0048(18)
C7 0.076(3) 0.064(3) 0.081(3) -0.003(2) 0.037(2) 0.019(2)
C8 0.056(2) 0.076(3) 0.078(3) 0.009(2) 0.0198(19) 0.027(2)
C9 0.0389(16) 0.055(2) 0.0457(17) 0.0085(16) 0.0091(13) 0.0102(15)
C10 0.0401(16) 0.0444(19) 0.0319(15) 0.0038(14) 0.0097(12) 0.0074(14)
C11 0.083(3) 0.084(3) 0.054(2) -0.008(2) -0.0075(19) -0.021(2)
C12 0.0357(15) 0.0442(19) 0.0368(16) -0.0018(14) 0.0059(12) 0.0013(14)
C13 0.085(3) 0.060(2) 0.056(2) -0.0039(19) 0.0166(19) 0.029(2)

loop_
_atom_type_symbol
_atom_type_description
_atom_type_scat_dispersion_real
_atom_type_scat_dispersion_imag
_atom_type_scat_source
C C 0.0033 0.0016 'International Tables Vol C Tables 4.2.6.8 and 6.1.1.4'
H H 0.0000 0.0000 'International Tables Vol C Tables 4.2.6.8 and 6.1.1.4'
N N 0.0061 0.0033 'International Tables Vol C Tables 4.2.6.8 and 6.1.1.4'
O O 0.0106 0.0060 'International Tables Vol C Tables 4.2.6.8 and 6.1.1.4'
S S 0.1246 0.1234 'International Tables Vol C Tables 4.2.6.8 and 6.1.1.4'

loop_
_geom_angle_atom_site_label_1
_geom_angle_atom_site_label_2
_geom_angle_atom_site_label_3
_geom_angle
O2 S1 O1 117.69(18)
O2 S1 C11 107.6(2)
O1 S1 C11 107.7(2)
O2 S1 C9 107.31(18)
O1 S1 C9 109.76(16)
C11 S1 C9 106.18(16)
C12 N1 C10 123.1(2)
C12 N1 H1 120(2)
C10 N1 H1 116(2)
C2 C1 C6 119.2(3)
C2 C1 C10 122.1(3)
C6 C1 C10 118.6(3)
C3 C2 C1 120.6(3)
C3 C2 H2 119.7
C1 C2 H2 119.7
C4 C3 C2 119.6(4)
C4 C3 H3 120.2
C2 C3 H3 120.2
C5 C4 C3 120.7(4)
C5 C4 H4 119.7
C3 C4 H4 119.7
C4 C5 C6 121.1(4)
C4 C5 H5 119.4
C6 C5 H5 119.4
C5 C6 C1 118.7(3)
C5 C6 C7 122.7(3)
C1 C6 C7 118.5(3)
C6 C7 C8 112.0(3)
C6 C7 H7A 109.2
C8 C7 H7A 109.2
C6 C7 H7B 109.2
C8 C7 H7B 109.2
H7A C7 H7B 107.9
C9 C8 C7 111.0(3)
C9 C8 H8A 109.4
C7 C8 H8A 109.4
C9 C8 H8B 109.4
C7 C8 H8B 109.4
H8A C8 H8B 108.0
C10 C9 C8 120.9(3)
C10 C9 S1 121.6(3)
C8 C9 S1 117.4(2)
C9 C10 N1 121.8(3)
C9 C10 C1 120.7(3)
N1 C10 C1 117.3(2)
S1 C11 H11A 109.5
S1 C11 H11B 109.5
H11A C11 H11B 109.5
S1 C11 H11C 109.5
H11A C11 H11C 109.5
H11B C11 H11C 109.5
O3 C12 N1 122.5(3)
O3 C12 C13 123.1(3)
N1 C12 C13 114.4(3)
C12 C13 H13A 109.5
C12 C13 H13B 109.5
H13A C13 H13B 109.5
C12 C13 H13C 109.5
H13A C13 H13C 109.5
H13B C13 H13C 109.5

loop_
_geom_bond_atom_site_label_1
_geom_bond_atom_site_label_2
_geom_bond_distance
S1 O2 1.429(3)
S1 O1 1.431(3)
S1 C11 1.726(4)
S1 C9 1.769(3)
O3 C12 1.217(3)
N1 C12 1.359(4)
N1 C10 1.409(4)
N1 H1 0.82(3)
C1 C2 1.386(4)
C1 C6 1.402(4)
C1 C10 1.468(4)
C2 C3 1.379(5)
C2 H2 0.9300
C3 C4 1.368(6)
C3 H3 0.9300
C4 C5 1.360(6)
C4 H4 0.9300
C5 C6 1.382(5)
C5 H5 0.9300
C6 C7 1.503(5)
C7 C8 1.507(5)
C7 H7A 0.9700
C7 H7B 0.9700
C8 C9 1.496(5)
C8 H8A 0.9700
C8 H8B 0.9700
C9 C10 1.340(4)
C11 H11A 0.9600
C11 H11B 0.9600
C11 H11C 0.9600
C12 C13 1.497(4)
C13 H13A 0.9600
C13 H13B 0.9600
C13 H13C 0.9600

loop_
_geom_hbond_atom_site_label_D
_geom_hbond_atom_site_label_H
_geom_hbond_atom_site_label_A
_geom_hbond_distance_DH
_geom_hbond_distance_HA
_geom_hbond_distance_DA
_geom_hbond_angle_DHA
_geom_hbond_site_symmetry_A
C11 H11A O1 0.96 2.52 3.064(4) 116.3 4_566
C11 H11C O2 0.96 2.37 3.326(5) 172.9 2_645
N1 H1 O1 0.82(3) 2.30(3) 2.824(3) 122(2) .
N1 H1 O3 0.82(3) 2.36(3) 3.101(3) 150(3) 4_565

loop_
_geom_torsion_atom_site_label_1
_geom_torsion_atom_site_label_2
_geom_torsion_atom_site_label_3
_geom_torsion_atom_site_label_4
_geom_torsion
C6 C1 C2 C3 1.6(5)
C10 C1 C2 C3 178.8(3)
C1 C2 C3 C4 -0.9(5)
C2 C3 C4 C5 -0.1(6)
C3 C4 C5 C6 0.4(6)
C4 C5 C6 C1 0.3(6)
C4 C5 C6 C7 177.8(4)
C2 C1 C6 C5 -1.3(5)
C10 C1 C6 C5 -178.6(3)
C2 C1 C6 C7 -178.9(3)
C10 C1 C6 C7 3.7(4)
C5 C6 C7 C8 146.3(4)
C1 C6 C7 C8 -36.2(5)
C6 C7 C8 C9 48.3(5)
C7 C8 C9 C10 -31.6(5)
C7 C8 C9 S1 150.2(3)
O2 S1 C9 C10 -168.9(3)
O1 S1 C9 C10 -39.9(3)
C11 S1 C9 C10 76.2(3)
O2 S1 C9 C8 9.3(3)
O1 S1 C9 C8 138.3(3)
C11 S1 C9 C8 -105.6(3)
C8 C9 C10 N1 -176.5(3)
S1 C9 C10 N1 1.6(4)
C8 C9 C10 C1 -1.0(5)
S1 C9 C10 C1 177.1(2)
C12 N1 C10 C9 -123.4(3)
C12 N1 C10 C1 61.0(4)
C2 C1 C10 C9 -161.0(3)
C6 C1 C10 C9 16.2(4)
C2 C1 C10 N1 14.7(4)
C6 C1 C10 N1 -168.1(3)
C10 N1 C12 O3 0.0(5)
C10 N1 C12 C13 -179.5(3)
